data_1518954
loop_
_publ_author_name
'Tsurugi, Hayato'
'Hayakawa, Akio'
'Kando, Shun'
'Sugino, Yoshitaka'
'Mashima, Kazushi'

_publ_section_title
;
 Mixed-ligand complexes of paddlewheel dinuclear molybdenum as
 hydrodehalogenation catalysts for polyhaloalkanes
;
_journal_issue 6
_journal_name_full 'Chem. Sci.'
_journal_page_first 3434
_journal_paper_doi 10.1039/C5SC00721F
_journal_volume 6
_journal_year 2015
_chemical_formula_moiety 'C48 H69 Cl4 Mo2 N6 O4'
_chemical_formula_sum 'C48 H69 Cl4 Mo2 N6 O4'
_chemical_formula_weight 1127.80
_chemical_name_common 10a
_chemical_name_systematic
; 
 ? 
;
_space_group_IT_number 2
_symmetry_cell_setting triclinic
_symmetry_Int_Tables_number 2
_symmetry_space_group_name_Hall '-P 1'
_symmetry_space_group_name_H-M 'P -1'
_atom_sites_solution_hydrogens geom
_atom_sites_solution_primary direct
_atom_sites_solution_secondary difmap
_audit_creation_method SHELXL-97
_audit_update_record
;
2015-01-31 deposited with the CCDC.
2015-03-31 downloaded from the CCDC.
;
_cell_angle_alpha 78.896(9)
_cell_angle_beta 84.467(11)
_cell_angle_gamma 69.112(8)
_cell_formula_units_Z 2
_cell_length_a 12.142(4)
_cell_length_b 13.615(4)
_cell_length_c 17.274(6)
_cell_measurement_reflns_used 5308
_cell_measurement_temperature 113(2)
_cell_measurement_theta_max 27.48
_cell_measurement_theta_min 4.82
_cell_volume 2616.8(15)
_computing_cell_refinement CrystalClear
_computing_data_collection 'CrystalClear (Rigaku Inc., 2007)'
_computing_data_reduction CrystalClear
_computing_molecular_graphics 'CrystalStructure 4.0'
_computing_publication_material 'CrystalStructure 4.0 (Rigaku, 2010)'
_computing_structure_refinement 'SHELXL97 (Sheldrick, 2008)'
_computing_structure_solution 'SIR92 (Altomare, et al., 1994)'
_diffrn_ambient_temperature 113(2)
_diffrn_detector_area_resol_mean 7.314
_diffrn_measured_fraction_theta_full 0.979
_diffrn_measured_fraction_theta_max 0.979
_diffrn_measurement_device_type 'Rigaku Mercury70'
_diffrn_measurement_method \w
_diffrn_radiation_monochromator graphite
_diffrn_radiation_source 'fine-focus sealed tube'
_diffrn_radiation_type MoK\a
_diffrn_radiation_wavelength 0.71075
_diffrn_reflns_av_R_equivalents 0.0426
_diffrn_reflns_av_sigmaI/netI 0.0610
_diffrn_reflns_limit_h_max 14
_diffrn_reflns_limit_h_min -14
_diffrn_reflns_limit_k_max 15
_diffrn_reflns_limit_k_min -14
_diffrn_reflns_limit_l_max 20
_diffrn_reflns_limit_l_min -20
_diffrn_reflns_number 19667
_diffrn_reflns_theta_full 24.50
_diffrn_reflns_theta_max 24.50
_diffrn_reflns_theta_min 4.82
_exptl_absorpt_coefficient_mu 0.730
_exptl_absorpt_correction_T_max 0.9644
_exptl_absorpt_correction_T_min 0.8859
_exptl_absorpt_correction_type multi-scan
_exptl_absorpt_process_details 'REQAB (Rigaku, 1998)'
_exptl_crystal_colour orange
_exptl_crystal_density_diffrn 1.431
_exptl_crystal_density_method 'not measured'
_exptl_crystal_description block
_exptl_crystal_F_000 1166
_exptl_crystal_size_max 0.17
_exptl_crystal_size_mid 0.15
_exptl_crystal_size_min 0.05
_refine_diff_density_max 3.045
_refine_diff_density_min -1.219
_refine_diff_density_rms 0.172
_refine_ls_extinction_method none
_refine_ls_goodness_of_fit_ref 1.195
_refine_ls_hydrogen_treatment constr
_refine_ls_matrix_type full
_refine_ls_number_parameters 577
_refine_ls_number_reflns 8509
_refine_ls_number_restraints 0
_refine_ls_restrained_S_all 1.195
_refine_ls_R_factor_all 0.0971
_refine_ls_R_factor_gt 0.0819
_refine_ls_shift/su_max 0.000
_refine_ls_shift/su_mean 0.000
_refine_ls_structure_factor_coef Fsqd
_refine_ls_weighting_details 'calc w=1/[\s^2^(Fo^2^)+(0.1001P)^2^+13.2071P] where P=(Fo^2^+2Fc^2^)/3'
_refine_ls_weighting_scheme calc
_refine_ls_wR_factor_gt 0.2007
_refine_ls_wR_factor_ref 0.2250
_reflns_number_gt 6896
_reflns_number_total 8509
_reflns_threshold_expression >2sigma(I)
_cod_data_source_file c5sc00721f1.cif
_cod_data_source_block shelxl-10a
_cod_depositor_comments 'Adding full bibliography for 1518952--1518955.cif.'
_cod_original_cell_volume 2616.8(14)
_cod_database_code 1518954

loop_
_symmetry_equiv_pos_as_xyz
'x, y, z'
'-x, -y, -z'

loop_
_atom_site_label
_atom_site_type_symbol
_atom_site_fract_x
_atom_site_fract_y
_atom_site_fract_z
_atom_site_U_iso_or_equiv
_atom_site_adp_type
_atom_site_occupancy
_atom_site_symmetry_multiplicity
_atom_site_calc_flag
_atom_site_refinement_flags
Mo1 Mo 0.54166(5) 0.41559(4) 1.01794(3) 0.0262(2) Uani 1 1 d .
Mo2 Mo 0.48451(5) 0.43255(4) 0.53679(3) 0.0253(2) Uani 1 1 d .
Cl1 Cl 0.74785(15) 0.39024(14) 1.00745(10) 0.0326(4) Uani 1 1 d .
Cl2 Cl 0.39350(15) 0.33715(14) 1.05075(10) 0.0344(4) Uani 1 1 d .
Cl3 Cl 0.60877(14) 0.38232(14) 0.64634(9) 0.0305(4) Uani 1 1 d .
Cl4 Cl 0.33678(14) 0.40277(14) 0.47254(10) 0.0314(4) Uani 1 1 d .
O1 O 0.6630(5) -0.0336(4) 0.8518(3) 0.0354(11) Uani 1 1 d .
O2 O 0.3943(5) 0.9363(4) 0.6341(3) 0.0378(12) Uani 1 1 d .
O3 O 0.7852(5) -0.1226(4) 0.5594(3) 0.0415(13) Uani 1 1 d .
O4 O 0.8441(4) 0.6398(4) 0.1203(3) 0.0325(11) Uani 1 1 d .
N1 N 0.5463(5) 0.3872(5) 0.9004(3) 0.0285(12) Uani 1 1 d .
N2 N 0.4647(5) 0.5699(4) 0.8605(3) 0.0280(12) Uani 1 1 d .
N3 N 0.6242(5) 0.3222(4) 0.4790(3) 0.0275(12) Uani 1 1 d .
N4 N 0.6495(5) 0.4660(4) 0.3962(3) 0.0255(12) Uani 1 1 d .
N5 N 0.9332(5) 0.2533(5) 0.7556(3) 0.0296(12) Uani 1 1 d .
N6 N 0.3031(6) 0.0717(6) 0.8520(4) 0.0441(16) Uani 1 1 d .
C1 C 0.5084(6) 0.4708(5) 0.8424(4) 0.0268(14) Uani 1 1 d .
H1 H 0.5123 0.4606 0.7892 0.032 Uiso 1 1 calc R
C2 C 0.5777(6) 0.2827(5) 0.8828(4) 0.0240(13) Uani 1 1 d .
C3 C 0.6535(6) 0.1963(5) 0.9319(4) 0.0260(14) Uani 1 1 d .
H3 H 0.6867 0.2091 0.9749 0.031 Uiso 1 1 calc R
C4 C 0.6816(6) 0.0928(6) 0.9197(4) 0.0311(15) Uani 1 1 d .
H4 H 0.7333 0.0353 0.9542 0.037 Uiso 1 1 calc R
C5 C 0.6338(6) 0.0727(6) 0.8566(4) 0.0313(15) Uani 1 1 d .
C6 C 0.5587(6) 0.1575(6) 0.8069(4) 0.0302(15) Uani 1 1 d .
H6 H 0.5263 0.1445 0.7635 0.036 Uiso 1 1 calc R
C7 C 0.5306(6) 0.2603(6) 0.8199(4) 0.0277(14) Uani 1 1 d .
H7 H 0.4783 0.3174 0.7856 0.033 Uiso 1 1 calc R
C8 C 0.6063(7) -0.0599(6) 0.7951(5) 0.0417(18) Uani 1 1 d .
H8A H 0.6239 -0.0262 0.7422 0.050 Uiso 1 1 calc R
H8B H 0.5209 -0.0340 0.8056 0.050 Uiso 1 1 calc R
H8C H 0.6349 -0.1375 0.7981 0.050 Uiso 1 1 calc R
C9 C 0.4415(6) 0.6604(5) 0.8003(4) 0.0275(14) Uani 1 1 d .
C10 C 0.3640(6) 0.7583(5) 0.8156(4) 0.0262(14) Uani 1 1 d .
H10 H 0.3230 0.7602 0.8653 0.031 Uiso 1 1 calc R
C11 C 0.3429(6) 0.8509(5) 0.7644(4) 0.0299(15) Uani 1 1 d .
H11 H 0.2897 0.9159 0.7783 0.036 Uiso 1 1 calc R
C12 C 0.4002(7) 0.8491(5) 0.6920(4) 0.0304(15) Uani 1 1 d .
C13 C 0.4744(6) 0.7502(5) 0.6712(4) 0.0299(15) Uani 1 1 d .
H13 H 0.5100 0.7474 0.6199 0.036 Uiso 1 1 calc R
C14 C 0.4943(6) 0.6581(6) 0.7262(4) 0.0299(15) Uani 1 1 d .
H14 H 0.5454 0.5921 0.7127 0.036 Uiso 1 1 calc R
C15 C 0.3083(8) 1.0355(6) 0.6488(5) 0.0419(18) Uani 1 1 d .
H15A H 0.3067 1.0914 0.6033 0.050 Uiso 1 1 calc R
H15B H 0.3290 1.0546 0.6959 0.050 Uiso 1 1 calc R
H15C H 0.2304 1.0282 0.6572 0.050 Uiso 1 1 calc R
C16 C 0.6792(6) 0.3610(5) 0.4176(4) 0.0281(14) Uani 1 1 d .
H16 H 0.7394 0.3142 0.3892 0.034 Uiso 1 1 calc R
C17 C 0.6644(6) 0.2105(5) 0.5031(4) 0.0273(14) Uani 1 1 d .
C18 C 0.5876(6) 0.1605(6) 0.5391(4) 0.0324(16) Uani 1 1 d .
H18 H 0.5086 0.2020 0.5511 0.039 Uiso 1 1 calc R
C19 C 0.6247(6) 0.0485(6) 0.5582(4) 0.0314(16) Uani 1 1 d .
H19 H 0.5696 0.0150 0.5804 0.038 Uiso 1 1 calc R
C20 C 0.7395(6) -0.0127(6) 0.5450(4) 0.0327(16) Uani 1 1 d .
C21 C 0.8192(6) 0.0366(6) 0.5112(4) 0.0325(16) Uani 1 1 d .
H21 H 0.8986 -0.0055 0.5010 0.039 Uiso 1 1 calc R
C22 C 0.7838(6) 0.1463(6) 0.4922(4) 0.0362(17) Uani 1 1 d .
H22 H 0.8400 0.1792 0.4716 0.043 Uiso 1 1 calc R
C23 C 0.7045(8) -0.1764(6) 0.5895(5) 0.0402(18) Uani 1 1 d .
H23A H 0.6832 -0.1679 0.6447 0.048 Uiso 1 1 calc R
H23B H 0.7415 -0.2524 0.5865 0.048 Uiso 1 1 calc R
H23C H 0.6334 -0.1458 0.5582 0.048 Uiso 1 1 calc R
C24 C 0.7046(6) 0.5047(5) 0.3253(4) 0.0254(14) Uani 1 1 d .
C25 C 0.7151(6) 0.6054(6) 0.3173(4) 0.0287(15) Uani 1 1 d .
H25 H 0.6908 0.6445 0.3597 0.034 Uiso 1 1 calc R
C26 C 0.7608(6) 0.6481(6) 0.2479(4) 0.0288(14) Uani 1 1 d .
H26 H 0.7668 0.7168 0.2427 0.035 Uiso 1 1 calc R
C27 C 0.7981(6) 0.5912(5) 0.1858(4) 0.0288(15) Uani 1 1 d .
C28 C 0.7872(6) 0.4922(6) 0.1929(4) 0.0314(15) Uani 1 1 d .
H28 H 0.8123 0.4528 0.1507 0.038 Uiso 1 1 calc R
C29 C 0.7395(6) 0.4509(5) 0.2621(4) 0.0285(14) Uani 1 1 d .
H29 H 0.7305 0.3836 0.2662 0.034 Uiso 1 1 calc R
C30 C 0.8881(7) 0.5806(7) 0.0568(4) 0.0378(17) Uani 1 1 d .
H30A H 0.8242 0.5642 0.0378 0.045 Uiso 1 1 calc R
H30B H 0.9518 0.5140 0.0756 0.045 Uiso 1 1 calc R
H30C H 0.9184 0.6232 0.0136 0.045 Uiso 1 1 calc R
C31 C 1.0148(6) 0.2075(6) 0.8260(4) 0.0341(16) Uani 1 1 d .
H31A H 1.0775 0.1411 0.8152 0.041 Uiso 1 1 calc R
H31B H 1.0534 0.2590 0.8305 0.041 Uiso 1 1 calc R
C32 C 0.9547(6) 0.1831(6) 0.9046(4) 0.0312(15) Uani 1 1 d .
H32A H 0.9215 0.1269 0.9028 0.037 Uiso 1 1 calc R
H32B H 0.8891 0.2479 0.9153 0.037 Uiso 1 1 calc R
C33 C 1.0435(7) 0.1454(6) 0.9705(4) 0.0380(17) Uani 1 1 d .
H33A H 1.1068 0.0788 0.9606 0.046 Uiso 1 1 calc R
H33B H 1.0799 0.2001 0.9697 0.046 Uiso 1 1 calc R
C34 C 0.9867(8) 0.1252(6) 1.0518(4) 0.045(2) Uani 1 1 d .
H34A H 0.9517 0.0701 1.0533 0.054 Uiso 1 1 calc R
H34B H 0.9251 0.1913 1.0625 0.054 Uiso 1 1 calc R
H34C H 1.0468 0.1011 1.0920 0.054 Uiso 1 1 calc R
C35 C 0.8388(6) 0.3579(6) 0.7693(5) 0.0363(17) Uani 1 1 d .
H35A H 0.7848 0.3421 0.8126 0.044 Uiso 1 1 calc R
H35B H 0.7920 0.3897 0.7211 0.044 Uiso 1 1 calc R
C36 C 0.8845(7) 0.4407(6) 0.7898(5) 0.0392(17) Uani 1 1 d .
H36A H 0.9076 0.4204 0.8457 0.047 Uiso 1 1 calc R
H36B H 0.9557 0.4406 0.7566 0.047 Uiso 1 1 calc R
C37 C 0.7940(7) 0.5512(7) 0.7775(5) 0.047(2) Uani 1 1 d .
H37A H 0.7245 0.5525 0.8129 0.056 Uiso 1 1 calc R
H37B H 0.7677 0.5702 0.7224 0.056 Uiso 1 1 calc R
C38 C 0.8436(8) 0.6331(6) 0.7940(6) 0.050(2) Uani 1 1 d .
H38A H 0.9116 0.6327 0.7584 0.060 Uiso 1 1 calc R
H38B H 0.8684 0.6150 0.8488 0.060 Uiso 1 1 calc R
H38C H 0.7827 0.7041 0.7854 0.060 Uiso 1 1 calc R
C39 C 1.0099(6) 0.2719(6) 0.6830(4) 0.0311(15) Uani 1 1 d .
H39A H 1.0429 0.3261 0.6905 0.037 Uiso 1 1 calc R
H39B H 1.0769 0.2047 0.6803 0.037 Uiso 1 1 calc R
C40 C 0.9497(7) 0.3081(7) 0.6045(5) 0.0421(18) Uani 1 1 d .
H40A H 0.8787 0.3723 0.6074 0.051 Uiso 1 1 calc R
H40B H 0.9241 0.2512 0.5930 0.051 Uiso 1 1 calc R
C41 C 1.0327(7) 0.3338(7) 0.5384(5) 0.0417(18) Uani 1 1 d .
H41A H 1.0560 0.3923 0.5495 0.050 Uiso 1 1 calc R
H41B H 1.1051 0.2703 0.5374 0.050 Uiso 1 1 calc R
C42 C 0.9778(8) 0.3667(7) 0.4578(5) 0.0453(19) Uani 1 1 d .
H42A H 0.9073 0.4307 0.4579 0.054 Uiso 1 1 calc R
H42B H 0.9560 0.3086 0.4460 0.054 Uiso 1 1 calc R
H42C H 1.0348 0.3821 0.4176 0.054 Uiso 1 1 calc R
C43 C 0.8719(6) 0.1780(5) 0.7445(4) 0.0290(15) Uani 1 1 d .
H43A H 0.8176 0.2122 0.7001 0.035 Uiso 1 1 calc R
H43B H 0.8235 0.1670 0.7927 0.035 Uiso 1 1 calc R
C44 C 0.9551(7) 0.0693(6) 0.7281(5) 0.0399(17) Uani 1 1 d .
H44A H 1.0000 0.0791 0.6780 0.048 Uiso 1 1 calc R
H44B H 1.0122 0.0359 0.7709 0.048 Uiso 1 1 calc R
C45 C 0.8874(7) -0.0041(6) 0.7223(5) 0.0407(18) Uani 1 1 d .
H45A H 0.8440 -0.0152 0.7729 0.049 Uiso 1 1 calc R
H45B H 0.8290 0.0301 0.6803 0.049 Uiso 1 1 calc R
C46 C 0.9696(9) -0.1108(7) 0.7041(6) 0.055(2) Uani 1 1 d .
H46A H 1.0260 -0.1458 0.7465 0.066 Uiso 1 1 calc R
H46B H 1.0125 -0.1000 0.6540 0.066 Uiso 1 1 calc R
H46C H 0.9237 -0.1559 0.7000 0.066 Uiso 1 1 calc R
C47 C 0.3634(7) 0.1447(6) 0.9641(4) 0.0390(17) Uani 1 1 d .
H47A H 0.3274 0.1219 1.0143 0.047 Uiso 1 1 calc R
H47B H 0.3354 0.2228 0.9520 0.047 Uiso 1 1 calc R
H47C H 0.4494 0.1173 0.9681 0.047 Uiso 1 1 calc R
C48 C 0.3303(7) 0.1025(6) 0.9005(5) 0.0359(17) Uani 1 1 d .

loop_
_atom_site_aniso_label
_atom_site_aniso_U_11
_atom_site_aniso_U_22
_atom_site_aniso_U_33
_atom_site_aniso_U_23
_atom_site_aniso_U_13
_atom_site_aniso_U_12
Mo1 0.0304(4) 0.0258(3) 0.0225(3) -0.0049(2) 0.0002(2) -0.0098(3)
Mo2 0.0273(3) 0.0262(3) 0.0228(3) -0.0047(2) 0.0010(2) -0.0099(3)
Cl1 0.0304(9) 0.0329(9) 0.0350(9) -0.0107(7) 0.0011(7) -0.0093(7)
Cl2 0.0370(9) 0.0380(9) 0.0326(9) -0.0087(7) 0.0035(7) -0.0179(8)
Cl3 0.0305(8) 0.0338(9) 0.0255(8) -0.0035(7) -0.0036(6) -0.0089(7)
Cl4 0.0320(9) 0.0346(9) 0.0310(9) -0.0085(7) 0.0001(7) -0.0146(7)
O1 0.043(3) 0.027(3) 0.039(3) -0.006(2) -0.006(2) -0.014(2)
O2 0.046(3) 0.031(3) 0.032(3) -0.002(2) 0.000(2) -0.010(2)
O3 0.044(3) 0.029(3) 0.051(3) -0.001(2) -0.001(3) -0.015(2)
O4 0.038(3) 0.038(3) 0.026(2) -0.005(2) 0.003(2) -0.020(2)
N1 0.025(3) 0.035(3) 0.024(3) -0.007(2) 0.002(2) -0.008(2)
N2 0.025(3) 0.025(3) 0.034(3) -0.010(2) 0.003(2) -0.007(2)
N3 0.031(3) 0.026(3) 0.029(3) -0.009(2) -0.003(2) -0.010(2)
N4 0.032(3) 0.022(3) 0.019(3) 0.002(2) 0.004(2) -0.009(2)
N5 0.029(3) 0.033(3) 0.029(3) -0.007(2) -0.001(2) -0.012(3)
N6 0.043(4) 0.047(4) 0.045(4) -0.017(3) 0.000(3) -0.014(3)
C1 0.033(4) 0.034(4) 0.016(3) -0.001(3) -0.003(3) -0.017(3)
C2 0.032(3) 0.026(3) 0.017(3) -0.006(3) 0.004(3) -0.013(3)
C3 0.025(3) 0.029(3) 0.021(3) -0.003(3) -0.002(3) -0.006(3)
C4 0.028(3) 0.035(4) 0.029(4) -0.001(3) -0.001(3) -0.012(3)
C5 0.036(4) 0.033(4) 0.028(4) -0.006(3) 0.006(3) -0.017(3)
C6 0.034(4) 0.037(4) 0.026(3) -0.007(3) 0.002(3) -0.019(3)
C7 0.027(3) 0.038(4) 0.021(3) 0.000(3) 0.001(3) -0.018(3)
C8 0.049(5) 0.031(4) 0.051(5) -0.021(4) -0.002(4) -0.014(4)
C9 0.034(4) 0.033(4) 0.019(3) -0.005(3) -0.005(3) -0.013(3)
C10 0.026(3) 0.022(3) 0.028(3) -0.008(3) -0.006(3) -0.002(3)
C11 0.041(4) 0.023(3) 0.022(3) -0.003(3) -0.004(3) -0.005(3)
C12 0.045(4) 0.025(3) 0.024(3) 0.006(3) -0.002(3) -0.021(3)
C13 0.037(4) 0.026(3) 0.028(4) -0.003(3) 0.000(3) -0.013(3)
C14 0.036(4) 0.030(4) 0.028(4) -0.004(3) 0.003(3) -0.019(3)
C15 0.053(5) 0.030(4) 0.034(4) 0.001(3) -0.001(3) -0.007(3)
C16 0.026(3) 0.031(4) 0.032(4) -0.007(3) -0.002(3) -0.015(3)
C17 0.037(4) 0.029(4) 0.021(3) -0.002(3) -0.008(3) -0.016(3)
C18 0.019(3) 0.039(4) 0.038(4) -0.003(3) 0.000(3) -0.011(3)
C19 0.036(4) 0.033(4) 0.026(3) 0.008(3) -0.002(3) -0.020(3)
C20 0.038(4) 0.032(4) 0.029(4) -0.004(3) 0.000(3) -0.014(3)
C21 0.021(3) 0.033(4) 0.042(4) -0.007(3) 0.001(3) -0.007(3)
C22 0.031(4) 0.030(4) 0.041(4) -0.003(3) 0.007(3) -0.006(3)
C23 0.058(5) 0.030(4) 0.035(4) -0.011(3) 0.013(4) -0.019(4)
C24 0.024(3) 0.027(3) 0.023(3) -0.003(3) 0.002(3) -0.009(3)
C25 0.025(3) 0.037(4) 0.029(4) -0.009(3) 0.002(3) -0.015(3)
C26 0.031(4) 0.032(4) 0.027(3) -0.005(3) 0.001(3) -0.015(3)
C27 0.032(4) 0.031(4) 0.024(3) -0.007(3) 0.004(3) -0.013(3)
C28 0.035(4) 0.032(4) 0.027(3) -0.007(3) 0.004(3) -0.011(3)
C29 0.032(4) 0.025(3) 0.029(4) -0.001(3) -0.001(3) -0.012(3)
C30 0.040(4) 0.056(5) 0.027(4) -0.014(3) 0.012(3) -0.027(4)
C31 0.029(4) 0.037(4) 0.040(4) -0.010(3) 0.000(3) -0.014(3)
C32 0.031(4) 0.030(4) 0.032(4) -0.006(3) -0.004(3) -0.010(3)
C33 0.040(4) 0.033(4) 0.040(4) -0.001(3) -0.003(3) -0.012(3)
C34 0.052(5) 0.036(4) 0.032(4) 0.007(3) -0.003(4) -0.005(4)
C35 0.027(4) 0.029(4) 0.040(4) -0.001(3) -0.003(3) 0.003(3)
C36 0.036(4) 0.035(4) 0.050(5) -0.008(3) -0.005(3) -0.015(3)
C37 0.035(4) 0.049(5) 0.052(5) -0.008(4) -0.005(4) -0.007(4)
C38 0.045(5) 0.030(4) 0.064(6) -0.009(4) -0.004(4) 0.000(4)
C39 0.027(3) 0.032(4) 0.031(4) -0.005(3) 0.004(3) -0.007(3)
C40 0.034(4) 0.051(5) 0.041(4) 0.000(4) 0.002(3) -0.018(4)
C41 0.038(4) 0.042(4) 0.045(5) -0.007(4) 0.000(3) -0.015(4)
C42 0.053(5) 0.050(5) 0.033(4) -0.002(4) 0.001(4) -0.022(4)
C43 0.029(3) 0.034(4) 0.027(3) -0.007(3) -0.002(3) -0.012(3)
C44 0.040(4) 0.045(5) 0.034(4) -0.008(3) 0.005(3) -0.015(4)
C45 0.045(4) 0.047(5) 0.038(4) -0.018(4) 0.005(3) -0.022(4)
C46 0.071(6) 0.046(5) 0.056(5) -0.018(4) 0.011(5) -0.028(5)
C47 0.044(4) 0.041(4) 0.037(4) -0.009(3) 0.003(3) -0.021(4)
C48 0.041(4) 0.031(4) 0.036(4) -0.008(3) 0.000(3) -0.013(3)

loop_
_atom_type_symbol
_atom_type_description
_atom_type_scat_dispersion_real
_atom_type_scat_dispersion_imag
_atom_type_scat_source
C C 0.0033 0.0016 'International Tables Vol C Tables 4.2.6.8 and 6.1.1.4'
H H 0.0000 0.0000 'International Tables Vol C Tables 4.2.6.8 and 6.1.1.4'
Cl Cl 0.1484 0.1585 'International Tables Vol C Tables 4.2.6.8 and 6.1.1.4'
Mo Mo -1.6832 0.6857 'International Tables Vol C Tables 4.2.6.8 and 6.1.1.4'
N N 0.0061 0.0033 'International Tables Vol C Tables 4.2.6.8 and 6.1.1.4'
O O 0.0106 0.0060 'International Tables Vol C Tables 4.2.6.8 and 6.1.1.4'

loop_
_geom_angle_atom_site_label_1
_geom_angle_atom_site_label_2
_geom_angle_atom_site_label_3
_geom_angle
_geom_angle_site_symmetry_1
_geom_angle_site_symmetry_3
N1 Mo1 N2 174.7(2) . 2_667
N1 Mo1 Mo1 92.00(16) . 2_667
N2 Mo1 Mo1 92.48(15) 2_667 2_667
N1 Mo1 Cl2 88.67(16) . .
N2 Mo1 Cl2 87.25(16) 2_667 .
Mo1 Mo1 Cl2 108.82(6) 2_667 .
N1 Mo1 Cl1 90.59(15) . .
N2 Mo1 Cl1 91.06(15) 2_667 .
Mo1 Mo1 Cl1 103.60(6) 2_667 .
Cl2 Mo1 Cl1 147.58(7) . .
N4 Mo2 N3 175.1(2) 2_666 .
N4 Mo2 Mo2 91.43(14) 2_666 2_666
N3 Mo2 Mo2 92.15(16) . 2_666
N4 Mo2 Cl3 88.25(16) 2_666 .
N3 Mo2 Cl3 87.49(16) . .
Mo2 Mo2 Cl3 106.79(6) 2_666 .
N4 Mo2 Cl4 89.85(16) 2_666 .
N3 Mo2 Cl4 92.45(15) . .
Mo2 Mo2 Cl4 105.27(6) 2_666 .
Cl3 Mo2 Cl4 147.92(6) . .
C5 O1 C8 117.9(6) . .
C12 O2 C15 115.2(6) . .
C20 O3 C23 116.5(6) . .
C27 O4 C30 116.9(5) . .
C1 N1 C2 118.8(6) . .
C1 N1 Mo1 118.7(5) . .
C2 N1 Mo1 122.2(4) . .
C1 N2 C9 120.5(6) . .
C1 N2 Mo1 117.6(4) . 2_667
C9 N2 Mo1 121.2(4) . 2_667
C16 N3 C17 117.4(6) . .
C16 N3 Mo2 118.0(5) . .
C17 N3 Mo2 124.6(4) . .
C16 N4 C24 117.6(6) . .
C16 N4 Mo2 118.7(4) . 2_666
C24 N4 Mo2 123.5(4) . 2_666
C43 N5 C35 107.8(5) . .
C43 N5 C39 110.6(5) . .
C35 N5 C39 110.4(5) . .
C43 N5 C31 111.5(5) . .
C35 N5 C31 109.6(5) . .
C39 N5 C31 106.9(5) . .
N1 C1 N2 119.0(6) . .
N1 C1 H1 120.5 . .
N2 C1 H1 120.5 . .
C3 C2 C7 117.2(6) . .
C3 C2 N1 119.6(6) . .
C7 C2 N1 123.0(6) . .
C4 C3 C2 121.8(6) . .
C4 C3 H3 119.1 . .
C2 C3 H3 119.1 . .
C3 C4 C5 119.8(6) . .
C3 C4 H4 120.1 . .
C5 C4 H4 120.1 . .
O1 C5 C6 125.4(6) . .
O1 C5 C4 115.2(6) . .
C6 C5 C4 119.3(7) . .
C7 C6 C5 120.4(7) . .
C7 C6 H6 119.8 . .
C5 C6 H6 119.8 . .
C6 C7 C2 121.5(6) . .
C6 C7 H7 119.3 . .
C2 C7 H7 119.3 . .
O1 C8 H8A 109.5 . .
O1 C8 H8B 109.5 . .
H8A C8 H8B 109.5 . .
O1 C8 H8C 109.5 . .
H8A C8 H8C 109.5 . .
H8B C8 H8C 109.5 . .
C14 C9 C10 117.0(6) . .
C14 C9 N2 123.4(6) . .
C10 C9 N2 119.6(6) . .
C11 C10 C9 124.3(6) . .
C11 C10 H10 117.8 . .
C9 C10 H10 117.8 . .
C10 C11 C12 118.5(6) . .
C10 C11 H11 120.8 . .
C12 C11 H11 120.8 . .
C11 C12 O2 126.5(6) . .
C11 C12 C13 119.6(6) . .
O2 C12 C13 113.9(6) . .
C14 C13 C12 119.4(6) . .
C14 C13 H13 120.3 . .
C12 C13 H13 120.3 . .
C9 C14 C13 121.0(7) . .
C9 C14 H14 119.5 . .
C13 C14 H14 119.5 . .
O2 C15 H15A 109.5 . .
O2 C15 H15B 109.5 . .
H15A C15 H15B 109.5 . .
O2 C15 H15C 109.5 . .
H15A C15 H15C 109.5 . .
H15B C15 H15C 109.5 . .
N3 C16 N4 119.5(6) . .
N3 C16 H16 120.3 . .
N4 C16 H16 120.3 . .
C18 C17 N3 120.3(6) . .
C18 C17 C22 117.8(6) . .
N3 C17 C22 121.9(6) . .
C17 C18 C19 120.8(6) . .
C17 C18 H18 119.6 . .
C19 C18 H18 119.6 . .
C20 C19 C18 120.6(6) . .
C20 C19 H19 119.7 . .
C18 C19 H19 119.7 . .
C19 C20 O3 125.7(6) . .
C19 C20 C21 119.4(6) . .
O3 C20 C21 114.8(6) . .
C22 C21 C20 120.5(6) . .
C22 C21 H21 119.7 . .
C20 C21 H21 119.7 . .
C21 C22 C17 120.7(7) . .
C21 C22 H22 119.7 . .
C17 C22 H22 119.7 . .
O3 C23 H23A 109.5 . .
O3 C23 H23B 109.5 . .
H23A C23 H23B 109.5 . .
O3 C23 H23C 109.5 . .
H23A C23 H23C 109.5 . .
H23B C23 H23C 109.5 . .
C29 C24 C25 118.2(6) . .
C29 C24 N4 122.9(6) . .
C25 C24 N4 118.7(6) . .
C26 C25 C24 120.2(6) . .
C26 C25 H25 119.9 . .
C24 C25 H25 119.9 . .
C25 C26 C27 120.5(6) . .
C25 C26 H26 119.8 . .
C27 C26 H26 119.8 . .
O4 C27 C28 124.5(6) . .
O4 C27 C26 115.8(6) . .
C28 C27 C26 119.7(6) . .
C27 C28 C29 119.4(6) . .
C27 C28 H28 120.3 . .
C29 C28 H28 120.3 . .
C24 C29 C28 122.0(6) . .
C24 C29 H29 119.0 . .
C28 C29 H29 119.0 . .
O4 C30 H30A 109.5 . .
O4 C30 H30B 109.5 . .
H30A C30 H30B 109.5 . .
O4 C30 H30C 109.5 . .
H30A C30 H30C 109.5 . .
H30B C30 H30C 109.5 . .
C32 C31 N5 115.1(6) . .
C32 C31 H31A 108.5 . .
N5 C31 H31A 108.5 . .
C32 C31 H31B 108.5 . .
N5 C31 H31B 108.5 . .
H31A C31 H31B 107.5 . .
C31 C32 C33 109.9(6) . .
C31 C32 H32A 109.7 . .
C33 C32 H32A 109.7 . .
C31 C32 H32B 109.7 . .
C33 C32 H32B 109.7 . .
H32A C32 H32B 108.2 . .
C34 C33 C32 112.4(6) . .
C34 C33 H33A 109.1 . .
C32 C33 H33A 109.1 . .
C34 C33 H33B 109.1 . .
C32 C33 H33B 109.1 . .
H33A C33 H33B 107.9 . .
C33 C34 H34A 109.5 . .
C33 C34 H34B 109.5 . .
H34A C34 H34B 109.5 . .
C33 C34 H34C 109.5 . .
H34A C34 H34C 109.5 . .
H34B C34 H34C 109.5 . .
N5 C35 C36 115.3(6) . .
N5 C35 H35A 108.4 . .
C36 C35 H35A 108.4 . .
N5 C35 H35B 108.4 . .
C36 C35 H35B 108.4 . .
H35A C35 H35B 107.5 . .
C37 C36 C35 112.3(6) . .
C37 C36 H36A 109.1 . .
C35 C36 H36A 109.1 . .
C37 C36 H36B 109.1 . .
C35 C36 H36B 109.1 . .
H36A C36 H36B 107.9 . .
C36 C37 C38 111.4(7) . .
C36 C37 H37A 109.3 . .
C38 C37 H37A 109.3 . .
C36 C37 H37B 109.3 . .
C38 C37 H37B 109.3 . .
H37A C37 H37B 108.0 . .
C37 C38 H38A 109.5 . .
C37 C38 H38B 109.5 . .
H38A C38 H38B 109.5 . .
C37 C38 H38C 109.5 . .
H38A C38 H38C 109.5 . .
H38B C38 H38C 109.5 . .
C40 C39 N5 116.3(6) . .
C40 C39 H39A 108.2 . .
N5 C39 H39A 108.2 . .
C40 C39 H39B 108.2 . .
N5 C39 H39B 108.2 . .
H39A C39 H39B 107.4 . .
C39 C40 C41 110.8(6) . .
C39 C40 H40A 109.5 . .
C41 C40 H40A 109.5 . .
C39 C40 H40B 109.5 . .
C41 C40 H40B 109.5 . .
H40A C40 H40B 108.1 . .
C42 C41 C40 112.8(7) . .
C42 C41 H41A 109.0 . .
C40 C41 H41A 109.0 . .
C42 C41 H41B 109.0 . .
C40 C41 H41B 109.0 . .
H41A C41 H41B 107.8 . .
C41 C42 H42A 109.5 . .
C41 C42 H42B 109.5 . .
H42A C42 H42B 109.5 . .
C41 C42 H42C 109.5 . .
H42A C42 H42C 109.5 . .
H42B C42 H42C 109.5 . .
N5 C43 C44 114.4(6) . .
N5 C43 H43A 108.7 . .
C44 C43 H43A 108.7 . .
N5 C43 H43B 108.7 . .
C44 C43 H43B 108.7 . .
H43A C43 H43B 107.6 . .
C45 C44 C43 111.3(6) . .
C45 C44 H44A 109.4 . .
C43 C44 H44A 109.4 . .
C45 C44 H44B 109.4 . .
C43 C44 H44B 109.4 . .
H44A C44 H44B 108.0 . .
C46 C45 C44 111.3(7) . .
C46 C45 H45A 109.4 . .
C44 C45 H45A 109.4 . .
C46 C45 H45B 109.4 . .
C44 C45 H45B 109.4 . .
H45A C45 H45B 108.0 . .
C45 C46 H46A 109.5 . .
C45 C46 H46B 109.5 . .
H46A C46 H46B 109.5 . .
C45 C46 H46C 109.5 . .
H46A C46 H46C 109.5 . .
H46B C46 H46C 109.5 . .
C48 C47 H47A 109.5 . .
C48 C47 H47B 109.5 . .
H47A C47 H47B 109.5 . .
C48 C47 H47C 109.5 . .
H47A C47 H47C 109.5 . .
H47B C47 H47C 109.5 . .
N6 C48 C47 178.7(9) . .

loop_
_geom_bond_atom_site_label_1
_geom_bond_atom_site_label_2
_geom_bond_distance
_geom_bond_site_symmetry_2
Mo1 N1 2.130(5) .
Mo1 N2 2.138(6) 2_667
Mo1 Mo1 2.1459(13) 2_667
Mo1 Cl2 2.3746(19) .
Mo1 Cl1 2.3959(19) .
Mo2 N4 2.133(5) 2_666
Mo2 N3 2.137(6) .
Mo2 Mo2 2.1520(12) 2_666
Mo2 Cl3 2.3752(18) .
Mo2 Cl4 2.3852(18) .
O1 C5 1.379(9) .
O1 C8 1.416(9) .
O2 C12 1.383(8) .
O2 C15 1.433(9) .
O3 C20 1.379(9) .
O3 C23 1.426(9) .
O4 C27 1.372(8) .
O4 C30 1.434(8) .
N1 C1 1.337(9) .
N1 C2 1.421(9) .
N2 C1 1.349(9) .
N2 C9 1.412(9) .
N2 Mo1 2.138(6) 2_667
N3 C16 1.321(9) .
N3 C17 1.410(9) .
N4 C16 1.329(9) .
N4 C24 1.438(8) .
N4 Mo2 2.133(5) 2_666
N5 C43 1.513(9) .
N5 C35 1.521(9) .
N5 C39 1.523(8) .
N5 C31 1.533(9) .
N6 C48 1.128(10) .
C1 H1 0.9500 .
C2 C3 1.395(9) .
C2 C7 1.404(9) .
C3 C4 1.380(10) .
C3 H3 0.9500 .
C4 C5 1.397(10) .
C4 H4 0.9500 .
C5 C6 1.385(10) .
C6 C7 1.376(10) .
C6 H6 0.9500 .
C7 H7 0.9500 .
C8 H8A 0.9800 .
C8 H8B 0.9800 .
C8 H8C 0.9800 .
C9 C14 1.376(9) .
C9 C10 1.386(9) .
C10 C11 1.349(10) .
C10 H10 0.9500 .
C11 C12 1.371(10) .
C11 H11 0.9500 .
C12 C13 1.418(10) .
C13 C14 1.378(10) .
C13 H13 0.9500 .
C14 H14 0.9500 .
C15 H15A 0.9800 .
C15 H15B 0.9800 .
C15 H15C 0.9800 .
C16 H16 0.9500 .
C17 C18 1.379(10) .
C17 C22 1.417(10) .
C18 C19 1.408(10) .
C18 H18 0.9500 .
C19 C20 1.368(10) .
C19 H19 0.9500 .
C20 C21 1.390(10) .
C21 C22 1.380(10) .
C21 H21 0.9500 .
C22 H22 0.9500 .
C23 H23A 0.9800 .
C23 H23B 0.9800 .
C23 H23C 0.9800 .
C24 C29 1.380(9) .
C24 C25 1.401(10) .
C25 C26 1.385(9) .
C25 H25 0.9500 .
C26 C27 1.391(9) .
C26 H26 0.9500 .
C27 C28 1.382(10) .
C28 C29 1.386(9) .
C28 H28 0.9500 .
C29 H29 0.9500 .
C30 H30A 0.9800 .
C30 H30B 0.9800 .
C30 H30C 0.9800 .
C31 C32 1.515(10) .
C31 H31A 0.9900 .
C31 H31B 0.9900 .
C32 C33 1.529(10) .
C32 H32A 0.9900 .
C32 H32B 0.9900 .
C33 C34 1.524(10) .
C33 H33A 0.9900 .
C33 H33B 0.9900 .
C34 H34A 0.9800 .
C34 H34B 0.9800 .
C34 H34C 0.9800 .
C35 C36 1.530(11) .
C35 H35A 0.9900 .
C35 H35B 0.9900 .
C36 C37 1.503(11) .
C36 H36A 0.9900 .
C36 H36B 0.9900 .
C37 C38 1.524(12) .
C37 H37A 0.9900 .
C37 H37B 0.9900 .
C38 H38A 0.9800 .
C38 H38B 0.9800 .
C38 H38C 0.9800 .
C39 C40 1.514(10) .
C39 H39A 0.9900 .
C39 H39B 0.9900 .
C40 C41 1.523(11) .
C40 H40A 0.9900 .
C40 H40B 0.9900 .
C41 C42 1.520(11) .
C41 H41A 0.9900 .
C41 H41B 0.9900 .
C42 H42A 0.9800 .
C42 H42B 0.9800 .
C42 H42C 0.9800 .
C43 C44 1.527(10) .
C43 H43A 0.9900 .
C43 H43B 0.9900 .
C44 C45 1.524(11) .
C44 H44A 0.9900 .
C44 H44B 0.9900 .
C45 C46 1.513(11) .
C45 H45A 0.9900 .
C45 H45B 0.9900 .
C46 H46A 0.9800 .
C46 H46B 0.9800 .
C46 H46C 0.9800 .
C47 C48 1.480(11) .
C47 H47A 0.9800 .
C47 H47B 0.9800 .
C47 H47C 0.9800 .

loop_
_geom_torsion_atom_site_label_1
_geom_torsion_atom_site_label_2
_geom_torsion_atom_site_label_3
_geom_torsion_atom_site_label_4
_geom_torsion
_geom_torsion_site_symmetry_1
N2 Mo1 N1 C1 152(2) 2_667
Mo1 Mo1 N1 C1 3.8(5) 2_667
Cl2 Mo1 N1 C1 112.6(5) .
Cl1 Mo1 N1 C1 -99.9(5) .
N2 Mo1 N1 C2 -22(2) 2_667
Mo1 Mo1 N1 C2 -170.2(5) 2_667
Cl2 Mo1 N1 C2 -61.4(5) .
Cl1 Mo1 N1 C2 86.2(5) .
N4 Mo2 N3 C16 -141(2) 2_666
Mo2 Mo2 N3 C16 -4.5(5) 2_666
Cl3 Mo2 N3 C16 -111.2(5) .
Cl4 Mo2 N3 C16 100.9(5) .
N4 Mo2 N3 C17 37(3) 2_666
Mo2 Mo2 N3 C17 173.5(5) 2_666
Cl3 Mo2 N3 C17 66.8(5) .
Cl4 Mo2 N3 C17 -81.1(5) .
C2 N1 C1 N2 171.8(6) .
Mo1 N1 C1 N2 -2.4(8) .
C9 N2 C1 N1 169.9(6) .
Mo1 N2 C1 N1 -0.6(8) 2_667
C1 N1 C2 C3 157.9(6) .
Mo1 N1 C2 C3 -28.2(8) .
C1 N1 C2 C7 -25.9(9) .
Mo1 N1 C2 C7 148.0(5) .
C7 C2 C3 C4 0.0(9) .
N1 C2 C3 C4 176.4(6) .
C2 C3 C4 C5 0.2(10) .
C8 O1 C5 C6 -4.4(10) .
C8 O1 C5 C4 172.6(6) .
C3 C4 C5 O1 -177.1(6) .
C3 C4 C5 C6 0.0(10) .
O1 C5 C6 C7 176.3(6) .
C4 C5 C6 C7 -0.5(10) .
C5 C6 C7 C2 0.7(10) .
C3 C2 C7 C6 -0.5(9) .
N1 C2 C7 C6 -176.8(6) .
C1 N2 C9 C14 -22.2(10) .
Mo1 N2 C9 C14 147.9(5) 2_667
C1 N2 C9 C10 159.4(6) .
Mo1 N2 C9 C10 -30.4(8) 2_667
C14 C9 C10 C11 -4.0(10) .
N2 C9 C10 C11 174.5(6) .
C9 C10 C11 C12 0.9(11) .
C10 C11 C12 O2 -176.4(7) .
C10 C11 C12 C13 3.3(11) .
C15 O2 C12 C11 -8.2(11) .
C15 O2 C12 C13 172.0(6) .
C11 C12 C13 C14 -4.5(11) .
O2 C12 C13 C14 175.3(6) .
C10 C9 C14 C13 2.6(10) .
N2 C9 C14 C13 -175.7(6) .
C12 C13 C14 C9 1.4(11) .
C17 N3 C16 N4 -175.5(6) .
Mo2 N3 C16 N4 2.7(8) .
C24 N4 C16 N3 -174.9(6) .
Mo2 N4 C16 N3 0.9(8) 2_666
C16 N3 C17 C18 -150.8(6) .
Mo2 N3 C17 C18 31.2(8) .
C16 N3 C17 C22 29.8(9) .
Mo2 N3 C17 C22 -148.2(5) .
N3 C17 C18 C19 175.4(6) .
C22 C17 C18 C19 -5.3(10) .
C17 C18 C19 C20 3.4(11) .
C18 C19 C20 O3 -178.3(7) .
C18 C19 C20 C21 -1.2(11) .
C23 O3 C20 C19 1.0(10) .
C23 O3 C20 C21 -176.2(7) .
C19 C20 C21 C22 1.2(11) .
O3 C20 C21 C22 178.6(7) .
C20 C21 C22 C17 -3.3(11) .
C18 C17 C22 C21 5.3(11) .
N3 C17 C22 C21 -175.4(7) .
C16 N4 C24 C29 30.8(9) .
Mo2 N4 C24 C29 -144.8(5) 2_666
C16 N4 C24 C25 -154.3(6) .
Mo2 N4 C24 C25 30.1(8) 2_666
C29 C24 C25 C26 -0.7(10) .
N4 C24 C25 C26 -175.9(6) .
C24 C25 C26 C27 -0.8(10) .
C30 O4 C27 C28 -2.7(10) .
C30 O4 C27 C26 177.2(6) .
C25 C26 C27 O4 -178.7(6) .
C25 C26 C27 C28 1.2(10) .
O4 C27 C28 C29 179.8(6) .
C26 C27 C28 C29 -0.1(11) .
C25 C24 C29 C28 1.9(10) .
N4 C24 C29 C28 176.9(6) .
C27 C28 C29 C24 -1.5(11) .
C43 N5 C31 C32 -58.9(8) .
C35 N5 C31 C32 60.5(8) .
C39 N5 C31 C32 -179.9(6) .
N5 C31 C32 C33 -176.1(6) .
C31 C32 C33 C34 176.9(6) .
C43 N5 C35 C36 174.2(6) .
C39 N5 C35 C36 -64.9(8) .
C31 N5 C35 C36 52.6(8) .
N5 C35 C36 C37 161.9(7) .
C35 C36 C37 C38 -176.9(7) .
C43 N5 C39 C40 53.2(8) .
C35 N5 C39 C40 -66.0(8) .
C31 N5 C39 C40 174.8(6) .
N5 C39 C40 C41 174.6(6) .
C39 C40 C41 C42 177.9(7) .
C35 N5 C43 C44 178.6(6) .
C39 N5 C43 C44 57.9(7) .
C31 N5 C43 C44 -61.0(7) .
N5 C43 C44 C45 176.7(6) .
C43 C44 C45 C46 178.7(7) .
